data_8106171
loop_
_publ_author_name
'Gichumbi, Joel M.'
'Omondi, Bernard'
'Friedrich, Holger B.'

_publ_section_title
;
 Crystal structure of (\h 6-1-isopropyl-4-methyl
 benzene)-(N-(2,5-dichlorophenyl)-1-(pyridin-2-yl)methanimine-\k2
 N,N&#x2032;)ruthenium(II) perchlorate, C22H22Cl4N2O4Ru
;
_journal_issue 3
_journal_name_full 'Zeitschrift f\"ur Kristallographie - New Crystal Structures'
_journal_page_first 423
_journal_page_last 425
_journal_paper_doi 10.1515/ncrs-2017-0327
_journal_volume 233
_journal_year 2018
_chemical_formula_moiety 'C22 H22 Cl3 N2 Ru, Cl O4'
_chemical_formula_sum 'C22 H22 Cl4 N2 O4 Ru'
_chemical_formula_weight 621.28
_space_group_crystal_system monoclinic
_space_group_IT_number 14
_space_group_name_Hall '-P 2yn'
_space_group_name_H-M_alt 'P 1 21/n 1'
_atom_sites_solution_hydrogens geom
_cell_angle_alpha 90
_cell_angle_beta 112.4590(10)
_cell_angle_gamma 90
_cell_formula_units_Z 4
_cell_length_a 15.0181(3)
_cell_length_b 10.3983(2)
_cell_length_c 16.6496(3)
_cell_measurement_reflns_used 44260
_cell_measurement_temperature 173(2)
_cell_measurement_theta_max 28.304
_cell_measurement_theta_min 2.322
_cell_volume 2402.84(8)
_computing_cell_refinement 'SAINT-plus (Bruker, 2012)'
_computing_data_collection 'APEX2 (Bruker, 2012)'
_computing_data_reduction 'SAINT-Plus and XPREP (Bruker, 2012)'
_computing_molecular_graphics 'ORTEP3 (Farrugia, 2012) (3)'
_computing_publication_material 'WinGX (Farrugia, 2012)'
_computing_structure_refinement 'SHELXL-2014/7 (Sheldrick, 2014)'
_computing_structure_solution 'SHELXS-97 (Sheldrick, 2014) (2)'
_diffrn_ambient_temperature 173(2)
_diffrn_measured_fraction_theta_full 0.998
_diffrn_measured_fraction_theta_max 0.998
_diffrn_measurement_device_type 'Bruker Smart ApexII CCD'
_diffrn_measurement_method '0.5\% \f scans and \w scans'
_diffrn_radiation_type MoK\a
_diffrn_radiation_wavelength 0.71073
_diffrn_reflns_av_R_equivalents 0.0266
_diffrn_reflns_av_unetI/netI 0.0154
_diffrn_reflns_Laue_measured_fraction_full 0.998
_diffrn_reflns_Laue_measured_fraction_max 0.998
_diffrn_reflns_limit_h_max 19
_diffrn_reflns_limit_h_min -19
_diffrn_reflns_limit_k_max 13
_diffrn_reflns_limit_k_min -11
_diffrn_reflns_limit_l_max 22
_diffrn_reflns_limit_l_min -22
_diffrn_reflns_number 44260
_diffrn_reflns_point_group_measured_fraction_full 0.998
_diffrn_reflns_point_group_measured_fraction_max 0.998
_diffrn_reflns_theta_full 25.242
_diffrn_reflns_theta_max 28.304
_diffrn_reflns_theta_min 2.322
_diffrn_source 'fine-focus sealed tube'
_exptl_absorpt_coefficient_mu 1.130
_exptl_absorpt_correction_T_max 0.780
_exptl_absorpt_correction_T_min 0.753
_exptl_absorpt_correction_type multi-scan
_exptl_absorpt_process_details 'SADABS (Bruker, 2012) (1)'
_exptl_crystal_colour yellow
_exptl_crystal_density_diffrn 1.717
_exptl_crystal_description block
_exptl_crystal_F_000 1248
_exptl_crystal_size_max 0.260
_exptl_crystal_size_mid 0.230
_exptl_crystal_size_min 0.220
_refine_diff_density_max 0.419
_refine_diff_density_min -0.451
_refine_diff_density_rms 0.061
_refine_ls_extinction_coef .
_refine_ls_extinction_method none
_refine_ls_goodness_of_fit_ref 1.059
_refine_ls_hydrogen_treatment constr
_refine_ls_matrix_type full
_refine_ls_number_parameters 301
_refine_ls_number_reflns 5964
_refine_ls_number_restraints 0
_refine_ls_restrained_S_all 1.059
_refine_ls_R_factor_all 0.0198
_refine_ls_R_factor_gt 0.0180
_refine_ls_shift/su_max 0.002
_refine_ls_shift/su_mean 0.000
_refine_ls_structure_factor_coef Fsqd
_refine_ls_weighting_details 'w=1/[\s^2^(Fo^2^)+(0.0184P)^2^+1.7508P] where P=(Fo^2^+2Fc^2^)/3'
_refine_ls_weighting_scheme calc
_refine_ls_wR_factor_gt 0.0460
_refine_ls_wR_factor_ref 0.0474
_reflns_Friedel_coverage 0.000
_reflns_Friedel_fraction_full .
_reflns_Friedel_fraction_max .
_reflns_number_gt 5622
_reflns_number_total 5964
_reflns_threshold_expression 'I > 2\s(I)'
_cod_data_source_file suppl_ncrs-2017-0327_suppl.cif
_cod_data_source_block exp_C22H22Cl4N2O4Ru
_cod_original_sg_symbol_H-M 'P 21/n'
_cod_database_code 8106171
_shelx_space_group_comment
;
The symmetry employed for this shelxl refinement is uniquely defined
by the following loop, which should always be used as a source of
symmetry information in preference to the above space-group names.
They are only intended as comments.
;
_shelx_estimated_absorpt_t_min 0.758
_shelx_estimated_absorpt_t_max 0.789
_publcif_info_exptl_table_max_cols 4
_publcif_info_exptl_table_use_headnotes n

loop_
_space_group_symop_operation_xyz
'x, y, z'
'-x+1/2, y+1/2, -z+1/2'
'-x, -y, -z'
'x-1/2, -y-1/2, z-1/2'

loop_
_atom_site_label
_atom_site_type_symbol
_atom_site_fract_x
_atom_site_fract_y
_atom_site_fract_z
_atom_site_U_iso_or_equiv
_atom_site_adp_type
_atom_site_occupancy
_atom_site_site_symmetry_order
_atom_site_calc_flag
_atom_site_refinement_flags_posn
_atom_site_refinement_flags_adp
_atom_site_refinement_flags_occupancy
_atom_site_disorder_assembly
_atom_site_disorder_group
C1 C 0.70876(10) 1.13973(14) -0.09356(9) 0.0206(3) Uani 1 1 d . . . . .
H1 H 0.655494 1.085967 -0.124436 0.025 Uiso 1 1 calc R U . . .
C2 C 0.73111(11) 1.24100(15) -0.13687(9) 0.0243(3) Uani 1 1 d . . . . .
H2 H 0.694188 1.254638 -0.196875 0.029 Uiso 1 1 calc R U . . .
C3 C 0.80704(11) 1.32202(14) -0.09273(9) 0.0222(3) Uani 1 1 d . . . . .
H3 H 0.823439 1.390882 -0.121991 0.027 Uiso 1 1 calc R U . . .
C4 C 0.85903(10) 1.30076(13) -0.00456(9) 0.0177(3) Uani 1 1 d . . . . .
H4 H 0.910450 1.356212 0.027959 0.021 Uiso 1 1 calc R U . . .
C5 C 0.83410(9) 1.19684(12) 0.03476(8) 0.0140(2) Uani 1 1 d . . . . .
C6 C 0.88282(9) 1.16419(13) 0.12590(8) 0.0145(2) Uani 1 1 d . . . . .
H6 H 0.935165 1.213626 0.163901 0.017 Uiso 1 1 calc R U . . .
C7 C 0.89304(9) 1.02237(12) 0.24069(8) 0.0143(2) Uani 1 1 d . . . . .
C8 C 0.98773(10) 0.97846(13) 0.27821(9) 0.0170(3) Uani 1 1 d . . . . .
C9 C 1.02231(10) 0.92808(14) 0.36198(9) 0.0205(3) Uani 1 1 d . . . . .
H9 H 1.086814 0.897934 0.387400 0.025 Uiso 1 1 calc R U . . .
C10 C 0.96326(10) 0.92166(13) 0.40845(9) 0.0200(3) Uani 1 1 d . . . . .
H10 H 0.986514 0.886066 0.465310 0.024 Uiso 1 1 calc R U . . .
C11 C 0.86954(10) 0.96787(12) 0.37099(9) 0.0172(3) Uani 1 1 d . . . . .
C12 C 0.83338(10) 1.01688(12) 0.28747(9) 0.0156(2) Uani 1 1 d . . . . .
H12 H 0.768709 1.046438 0.262250 0.019 Uiso 1 1 calc R U . . .
C13 C 0.65143(10) 0.81852(13) 0.10166(9) 0.0181(3) Uani 1 1 d . . . . .
C14 C 0.74979(10) 0.78628(12) 0.13582(9) 0.0167(2) Uani 1 1 d . . . . .
H14 H 0.785159 0.786251 0.200331 0.020 Uiso 1 1 calc R U . . .
C15 C 0.80424(9) 0.78390(12) 0.08177(8) 0.0146(2) Uani 1 1 d . . . . .
H15 H 0.876134 0.780060 0.109682 0.018 Uiso 1 1 calc R U . . .
C16 C 0.76031(9) 0.80956(12) -0.00819(8) 0.0143(2) Uani 1 1 d . . . . .
C17 C 0.65915(9) 0.83759(12) -0.04329(9) 0.0161(2) Uani 1 1 d . . . . .
H17 H 0.629621 0.872971 -0.103601 0.019 Uiso 1 1 calc R U . . .
C18 C 0.60638(9) 0.84407(13) 0.01014(9) 0.0182(3) Uani 1 1 d . . . . .
H18 H 0.540569 0.883204 -0.013369 0.022 Uiso 1 1 calc R U . . .
C19 C 0.81548(10) 0.80802(14) -0.06756(9) 0.0183(3) Uani 1 1 d . . . . .
H19 H 0.780516 0.863671 -0.118972 0.022 Uiso 1 1 calc R U . . .
C20 C 0.91817(11) 0.85847(16) -0.02393(10) 0.0259(3) Uani 1 1 d . . . . .
H20A H 0.916842 0.944551 -0.000447 0.039 Uiso 1 1 calc R U . . .
H20B H 0.948291 0.862814 -0.066717 0.039 Uiso 1 1 calc R U . . .
H20C H 0.955357 0.800479 0.023401 0.039 Uiso 1 1 calc R U . . .
C21 C 0.81590(12) 0.66978(16) -0.09979(11) 0.0282(3) Uani 1 1 d . . . . .
H21A H 0.848488 0.613288 -0.050074 0.042 Uiso 1 1 calc R U . . .
H21B H 0.850048 0.667337 -0.139523 0.042 Uiso 1 1 calc R U . . .
H21C H 0.749420 0.640480 -0.130368 0.042 Uiso 1 1 calc R U . . .
C22 C 0.59511(12) 0.83266(15) 0.15891(11) 0.0278(3) Uani 1 1 d . . . . .
H22A H 0.639000 0.826735 0.219989 0.042 Uiso 1 1 calc R U . . .
H22B H 0.546878 0.764039 0.145720 0.042 Uiso 1 1 calc R U . . .
H22C H 0.562735 0.916411 0.148318 0.042 Uiso 1 1 calc R U . . .
N1 N 0.76030(8) 1.11564(11) -0.00928(7) 0.0142(2) Uani 1 1 d . . . . .
N2 N 0.85109(7) 1.06443(11) 0.15235(7) 0.0128(2) Uani 1 1 d . . . . .
O1 O 0.01825(8) 0.40214(11) 0.21584(7) 0.0279(2) Uani 1 1 d . . . . .
O2 O 0.12567(8) 0.57521(12) 0.24527(7) 0.0312(3) Uani 1 1 d . . . . .
O3 O -0.00697(8) 0.56582(12) 0.11131(7) 0.0289(2) Uani 1 1 d . . . . .
O4 O -0.03102(10) 0.60840(14) 0.24073(9) 0.0414(3) Uani 1 1 d . . . . .
Cl1 Cl 0.64386(2) 1.13436(3) 0.10190(2) 0.01749(7) Uani 1 1 d . . . . .
Cl2 Cl 1.06256(2) 0.97839(4) 0.22049(2) 0.02525(8) Uani 1 1 d . . . . .
Cl3 Cl 0.79524(3) 0.96298(3) 0.42910(2) 0.02279(7) Uani 1 1 d . . . . .
Cl4 Cl 0.02582(2) 0.53860(3) 0.20303(2) 0.01834(7) Uani 1 1 d . . . . .
Ru1 Ru 0.73293(2) 0.97102(2) 0.06453(2) 0.01087(4) Uani 1 1 d . . . . .

loop_
_atom_site_aniso_label
_atom_site_aniso_U_11
_atom_site_aniso_U_22
_atom_site_aniso_U_33
_atom_site_aniso_U_23
_atom_site_aniso_U_13
_atom_site_aniso_U_12
C1 0.0257(7) 0.0168(6) 0.0162(6) 0.0004(5) 0.0045(5) -0.0028(5)
C2 0.0350(8) 0.0205(7) 0.0160(6) 0.0036(5) 0.0083(6) -0.0005(6)
C3 0.0313(7) 0.0165(7) 0.0239(7) 0.0039(5) 0.0161(6) 0.0000(6)
C4 0.0197(6) 0.0141(6) 0.0227(6) -0.0001(5) 0.0118(5) -0.0017(5)
C5 0.0145(5) 0.0123(6) 0.0166(6) -0.0010(5) 0.0074(5) 0.0003(4)
C6 0.0126(5) 0.0132(6) 0.0173(6) -0.0018(5) 0.0053(5) -0.0012(4)
C7 0.0170(6) 0.0102(6) 0.0139(6) -0.0005(4) 0.0040(5) -0.0013(4)
C8 0.0167(6) 0.0163(7) 0.0180(6) -0.0008(5) 0.0067(5) 0.0001(5)
C9 0.0206(6) 0.0181(7) 0.0193(6) 0.0013(5) 0.0037(5) 0.0035(5)
C10 0.0284(7) 0.0133(6) 0.0152(6) 0.0014(5) 0.0049(5) 0.0014(5)
C11 0.0256(7) 0.0106(6) 0.0179(6) -0.0019(5) 0.0110(5) -0.0019(5)
C12 0.0181(6) 0.0113(6) 0.0167(6) -0.0014(5) 0.0059(5) -0.0009(5)
C13 0.0226(6) 0.0091(6) 0.0286(7) -0.0011(5) 0.0166(6) -0.0032(5)
C14 0.0241(6) 0.0083(6) 0.0186(6) 0.0005(5) 0.0094(5) -0.0015(5)
C15 0.0149(5) 0.0091(6) 0.0190(6) 0.0004(5) 0.0056(5) 0.0004(4)
C16 0.0165(6) 0.0094(5) 0.0178(6) -0.0018(5) 0.0073(5) -0.0012(4)
C17 0.0173(6) 0.0099(6) 0.0181(6) -0.0025(5) 0.0033(5) -0.0020(5)
C18 0.0132(6) 0.0112(6) 0.0292(7) -0.0025(5) 0.0071(5) -0.0026(5)
C19 0.0209(6) 0.0186(6) 0.0180(6) 0.0011(5) 0.0103(5) 0.0023(5)
C20 0.0234(7) 0.0268(8) 0.0337(8) -0.0020(6) 0.0179(6) -0.0035(6)
C21 0.0312(8) 0.0272(8) 0.0308(8) -0.0113(6) 0.0171(6) -0.0011(6)
C22 0.0353(8) 0.0175(7) 0.0440(9) 0.0019(6) 0.0302(7) -0.0004(6)
N1 0.0161(5) 0.0116(5) 0.0148(5) 0.0007(4) 0.0057(4) -0.0003(4)
N2 0.0126(5) 0.0117(5) 0.0139(5) -0.0007(4) 0.0048(4) 0.0005(4)
O1 0.0340(6) 0.0195(5) 0.0299(6) 0.0007(4) 0.0120(5) -0.0078(4)
O2 0.0287(6) 0.0392(7) 0.0190(5) 0.0035(5) 0.0017(4) -0.0164(5)
O3 0.0295(6) 0.0380(7) 0.0146(5) 0.0044(4) 0.0033(4) -0.0023(5)
O4 0.0542(8) 0.0405(7) 0.0402(7) 0.0006(6) 0.0299(6) 0.0142(6)
Cl1 0.01510(13) 0.01230(14) 0.02557(16) -0.00052(12) 0.00834(12) 0.00219(11)
Cl2 0.01758(15) 0.0358(2) 0.02369(17) 0.00629(14) 0.00933(13) 0.00650(13)
Cl3 0.03366(18) 0.01842(16) 0.02222(16) 0.00177(12) 0.01731(14) 0.00102(13)
Cl4 0.02146(15) 0.01896(16) 0.01437(14) 0.00016(11) 0.00658(12) -0.00256(11)
Ru1 0.01089(5) 0.00849(6) 0.01312(5) 0.00012(3) 0.00446(4) -0.00067(3)

loop_
_atom_type_symbol
_atom_type_description
_atom_type_scat_dispersion_real
_atom_type_scat_dispersion_imag
_atom_type_scat_source
C C 0.0033 0.0016 'International Tables Vol C Tables 4.2.6.8 and 6.1.1.4'
H H 0.0000 0.0000 'International Tables Vol C Tables 4.2.6.8 and 6.1.1.4'
N N 0.0061 0.0033 'International Tables Vol C Tables 4.2.6.8 and 6.1.1.4'
O O 0.0106 0.0060 'International Tables Vol C Tables 4.2.6.8 and 6.1.1.4'
Cl Cl 0.1484 0.1585 'International Tables Vol C Tables 4.2.6.8 and 6.1.1.4'
Ru Ru -1.2594 0.8363 'International Tables Vol C Tables 4.2.6.8 and 6.1.1.4'

loop_
_geom_angle_atom_site_label_1
_geom_angle_atom_site_label_2
_geom_angle_atom_site_label_3
_geom_angle
_geom_angle_site_symmetry_1
_geom_angle_site_symmetry_3
N1 C1 C2 121.84(13) . .
N1 C1 H1 119.1 . .
C2 C1 H1 119.1 . .
C3 C2 C1 120.03(13) . .
C3 C2 H2 120.0 . .
C1 C2 H2 120.0 . .
C2 C3 C4 118.72(13) . .
C2 C3 H3 120.6 . .
C4 C3 H3 120.6 . .
C5 C4 C3 118.53(13) . .
C5 C4 H4 120.7 . .
C3 C4 H4 120.7 . .
N1 C5 C4 122.64(12) . .
N1 C5 C6 113.53(11) . .
C4 C5 C6 123.83(12) . .
N2 C6 C5 116.21(11) . .
N2 C6 H6 121.9 . .
C5 C6 H6 121.9 . .
C8 C7 C12 119.96(12) . .
C8 C7 N2 122.32(12) . .
C12 C7 N2 117.54(11) . .
C9 C8 C7 119.93(13) . .
C9 C8 Cl2 118.83(10) . .
C7 C8 Cl2 121.17(11) . .
C10 C9 C8 120.34(13) . .
C10 C9 H9 119.8 . .
C8 C9 H9 119.8 . .
C9 C10 C11 119.22(13) . .
C9 C10 H10 120.4 . .
C11 C10 H10 120.4 . .
C12 C11 C10 121.36(13) . .
C12 C11 Cl3 118.86(11) . .
C10 C11 Cl3 119.78(11) . .
C11 C12 C7 119.17(12) . .
C11 C12 H12 120.4 . .
C7 C12 H12 120.4 . .
C14 C13 C18 118.01(12) . .
C14 C13 C22 121.70(13) . .
C18 C13 C22 120.22(13) . .
C14 C13 Ru1 71.25(7) . .
C18 C13 Ru1 70.14(7) . .
C22 C13 Ru1 127.40(10) . .
C13 C14 C15 121.01(12) . .
C13 C14 Ru1 71.94(8) . .
C15 C14 Ru1 69.77(7) . .
C13 C14 H14 118.7 . .
C15 C14 H14 118.7 . .
Ru1 C14 H14 118.7 . .
C16 C15 C14 121.12(12) . .
C16 C15 Ru1 71.68(7) . .
C14 C15 Ru1 72.41(7) . .
C16 C15 H15 119.0 . .
C14 C15 H15 119.0 . .
Ru1 C15 H15 119.0 . .
C15 C16 C17 117.62(11) . .
C15 C16 C19 122.70(11) . .
C17 C16 C19 119.68(11) . .
C15 C16 Ru1 70.74(7) . .
C17 C16 Ru1 71.18(7) . .
C19 C16 Ru1 129.20(9) . .
C18 C17 C16 121.28(12) . .
C18 C17 Ru1 71.50(7) . .
C16 C17 Ru1 70.80(7) . .
C18 C17 H17 118.6 . .
C16 C17 H17 118.6 . .
Ru1 C17 H17 118.6 . .
C17 C18 C13 120.89(12) . .
C17 C18 Ru1 71.43(7) . .
C13 C18 Ru1 72.07(7) . .
C17 C18 H18 119.0 . .
C13 C18 H18 119.0 . .
Ru1 C18 H18 119.0 . .
C16 C19 C20 113.06(11) . .
C16 C19 C21 108.34(11) . .
C20 C19 C21 110.50(12) . .
C16 C19 H19 108.3 . .
C20 C19 H19 108.3 . .
C21 C19 H19 108.3 . .
C19 C20 H20A 109.5 . .
C19 C20 H20B 109.5 . .
H20A C20 H20B 109.5 . .
C19 C20 H20C 109.5 . .
H20A C20 H20C 109.5 . .
H20B C20 H20C 109.5 . .
C19 C21 H21A 109.5 . .
C19 C21 H21B 109.5 . .
H21A C21 H21B 109.5 . .
C19 C21 H21C 109.5 . .
H21A C21 H21C 109.5 . .
H21B C21 H21C 109.5 . .
C13 C22 H22A 109.5 . .
C13 C22 H22B 109.5 . .
H22A C22 H22B 109.5 . .
C13 C22 H22C 109.5 . .
H22A C22 H22C 109.5 . .
H22B C22 H22C 109.5 . .
C1 N1 C5 118.19(11) . .
C1 N1 Ru1 125.98(9) . .
C5 N1 Ru1 115.70(8) . .
C6 N2 C7 121.55(11) . .
C6 N2 Ru1 117.90(9) . .
C7 N2 Ru1 120.49(8) . .
O4 Cl4 O3 110.14(8) . .
O4 Cl4 O2 109.54(8) . .
O3 Cl4 O2 109.58(7) . .
O4 Cl4 O1 109.78(8) . .
O3 Cl4 O1 109.54(7) . .
O2 Cl4 O1 108.22(7) . .
N2 Ru1 N1 76.56(4) . .
N2 Ru1 C15 94.62(4) . .
N1 Ru1 C15 121.57(5) . .
N2 Ru1 C16 117.33(4) . .
N1 Ru1 C16 96.08(5) . .
C15 Ru1 C16 37.58(5) . .
N2 Ru1 C17 154.61(5) . .
N1 Ru1 C17 97.19(5) . .
C15 Ru1 C17 67.37(5) . .
C16 Ru1 C17 38.02(5) . .
N2 Ru1 C18 161.29(5) . .
N1 Ru1 C18 121.61(5) . .
C15 Ru1 C18 79.82(5) . .
C16 Ru1 C18 68.27(5) . .
C17 Ru1 C18 37.06(5) . .
N2 Ru1 C14 97.88(5) . .
N1 Ru1 C14 158.92(5) . .
C15 Ru1 C14 37.82(5) . .
C16 Ru1 C14 68.08(5) . .
C17 Ru1 C14 79.04(5) . .
C18 Ru1 C14 66.79(5) . .
N2 Ru1 C13 123.60(5) . .
N1 Ru1 C13 158.61(5) . .
C15 Ru1 C13 67.91(5) . .
C16 Ru1 C13 81.23(5) . .
C17 Ru1 C13 67.65(5) . .
C18 Ru1 C13 37.78(5) . .
C14 Ru1 C13 36.82(5) . .
N2 Ru1 Cl1 84.04(3) . .
N1 Ru1 Cl1 84.06(3) . .
C15 Ru1 Cl1 153.40(3) . .
C16 Ru1 Cl1 158.16(3) . .
C17 Ru1 Cl1 120.19(4) . .
C18 Ru1 Cl1 92.98(4) . .
C14 Ru1 Cl1 115.91(4) . .
C13 Ru1 Cl1 90.69(4) . .

loop_
_geom_bond_atom_site_label_1
_geom_bond_atom_site_label_2
_geom_bond_distance
_geom_bond_site_symmetry_2
C1 N1 1.3420(17) .
C1 C2 1.388(2) .
C1 H1 0.9500 .
C2 C3 1.382(2) .
C2 H2 0.9500 .
C3 C4 1.392(2) .
C3 H3 0.9500 .
C4 C5 1.3870(18) .
C4 H4 0.9500 .
C5 N1 1.3631(16) .
C5 C6 1.4509(18) .
C6 N2 1.2874(17) .
C6 H6 0.9500 .
C7 C8 1.3935(18) .
C7 C12 1.3950(18) .
C7 N2 1.4295(16) .
C8 C9 1.3914(19) .
C8 Cl2 1.7354(14) .
C9 C10 1.383(2) .
C9 H9 0.9500 .
C10 C11 1.389(2) .
C10 H10 0.9500 .
C11 C12 1.3825(19) .
C11 Cl3 1.7346(14) .
C12 H12 0.9500 .
C13 C14 1.4057(19) .
C13 C18 1.436(2) .
C13 C22 1.5038(19) .
C13 Ru1 2.2301(13) .
C14 C15 1.4287(18) .
C14 Ru1 2.2212(13) .
C14 H14 1.0000 .
C15 C16 1.4125(18) .
C15 Ru1 2.1864(12) .
C15 H15 1.0000 .
C16 C17 1.4339(18) .
C16 C19 1.5132(18) .
C16 Ru1 2.1987(13) .
C17 C18 1.4011(19) .
C17 Ru1 2.2036(13) .
C17 H17 1.0000 .
C18 Ru1 2.2045(13) .
C18 H18 1.0000 .
C19 C20 1.525(2) .
C19 C21 1.535(2) .
C19 H19 1.0000 .
C20 H20A 0.9800 .
C20 H20B 0.9800 .
C20 H20C 0.9800 .
C21 H21A 0.9800 .
C21 H21B 0.9800 .
C21 H21C 0.9800 .
C22 H22A 0.9800 .
C22 H22B 0.9800 .
C22 H22C 0.9800 .
N1 Ru1 2.0800(11) .
N2 Ru1 2.0610(10) .
O1 Cl4 1.4458(11) .
O2 Cl4 1.4431(11) .
O3 Cl4 1.4423(10) .
O4 Cl4 1.4348(12) .
Cl1 Ru1 2.3868(3) .

loop_
_geom_torsion_atom_site_label_1
_geom_torsion_atom_site_label_2
_geom_torsion_atom_site_label_3
_geom_torsion_atom_site_label_4
_geom_torsion
_geom_torsion_site_symmetry_1
_geom_torsion_site_symmetry_2
_geom_torsion_site_symmetry_3
_geom_torsion_site_symmetry_4
N1 C1 C2 C3 -1.4(2) . . . .
C1 C2 C3 C4 -0.9(2) . . . .
C2 C3 C4 C5 1.8(2) . . . .
C3 C4 C5 N1 -0.62(19) . . . .
C3 C4 C5 C6 179.77(12) . . . .
N1 C5 C6 N2 0.54(16) . . . .
C4 C5 C6 N2 -179.82(12) . . . .
C12 C7 C8 C9 0.6(2) . . . .
N2 C7 C8 C9 -174.35(12) . . . .
C12 C7 C8 Cl2 177.61(10) . . . .
N2 C7 C8 Cl2 2.65(18) . . . .
C7 C8 C9 C10 -0.2(2) . . . .
Cl2 C8 C9 C10 -177.27(11) . . . .
C8 C9 C10 C11 -1.0(2) . . . .
C9 C10 C11 C12 1.8(2) . . . .
C9 C10 C11 Cl3 -178.92(11) . . . .
C10 C11 C12 C7 -1.4(2) . . . .
Cl3 C11 C12 C7 179.33(10) . . . .
C8 C7 C12 C11 0.16(19) . . . .
N2 C7 C12 C11 175.35(11) . . . .
C18 C13 C14 C15 2.40(19) . . . .
C22 C13 C14 C15 -174.62(12) . . . .
Ru1 C13 C14 C15 -51.66(11) . . . .
C18 C13 C14 Ru1 54.06(11) . . . .
C22 C13 C14 Ru1 -122.97(13) . . . .
C13 C14 C15 C16 -2.18(19) . . . .
Ru1 C14 C15 C16 -54.80(11) . . . .
C13 C14 C15 Ru1 52.62(11) . . . .
C14 C15 C16 C17 -0.22(18) . . . .
Ru1 C15 C16 C17 -55.35(10) . . . .
C14 C15 C16 C19 179.98(12) . . . .
Ru1 C15 C16 C19 124.84(12) . . . .
C14 C15 C16 Ru1 55.14(11) . . . .
C15 C16 C17 C18 2.33(18) . . . .
C19 C16 C17 C18 -177.86(12) . . . .
Ru1 C16 C17 C18 -52.80(11) . . . .
C15 C16 C17 Ru1 55.13(10) . . . .
C19 C16 C17 Ru1 -125.06(12) . . . .
C16 C17 C18 C13 -2.11(19) . . . .
Ru1 C17 C18 C13 -54.60(11) . . . .
C16 C17 C18 Ru1 52.49(11) . . . .
C14 C13 C18 C17 -0.29(19) . . . .
C22 C13 C18 C17 176.78(12) . . . .
Ru1 C13 C18 C17 54.30(11) . . . .
C14 C13 C18 Ru1 -54.60(11) . . . .
C22 C13 C18 Ru1 122.48(12) . . . .
C15 C16 C19 C20 -35.62(18) . . . .
C17 C16 C19 C20 144.59(13) . . . .
Ru1 C16 C19 C20 55.40(16) . . . .
C15 C16 C19 C21 87.22(15) . . . .
C17 C16 C19 C21 -92.58(15) . . . .
Ru1 C16 C19 C21 178.24(10) . . . .
C2 C1 N1 C5 2.5(2) . . . .
C2 C1 N1 Ru1 178.20(11) . . . .
C4 C5 N1 C1 -1.54(19) . . . .
C6 C5 N1 C1 178.11(12) . . . .
C4 C5 N1 Ru1 -177.65(10) . . . .
C6 C5 N1 Ru1 1.99(14) . . . .
C5 C6 N2 C7 179.98(11) . . . .
C5 C6 N2 Ru1 -2.89(15) . . . .
C8 C7 N2 C6 -64.49(17) . . . .
C12 C7 N2 C6 120.43(13) . . . .
C8 C7 N2 Ru1 118.45(12) . . . .
C12 C7 N2 Ru1 -56.63(14) . . . .

loop_
_publcif_info_tables.block_id
_publcif_info_tables.reference_item
{21510c36-391d-400f-a2b1-1bde874f84b6} '_publcif_info_datablock.publ_exptl'

loop_
_publcif_info_cif.paper_type
EE

loop_
_publcif_info_datablock.id
_publcif_info_datablock.publ_exptl
_publcif_info_datablock.publ_geom
_publcif_info_datablock.structure
{21510c36-391d-400f-a2b1-1bde874f84b6} ? ? ?
{a973e6eb-a3e1-47ae-9ead-d6ea25b24b0c} y y y

loop_
_publcif_info_exptl_table_extra_item
sin_theta_over_lambda_max
